data_9013839
loop_
_publ_author_name
'Zubkova, N. V.'
'Kolitsch, U.'
'Pekov, I. V.'
'Turchkova, A. G.'
'Vigasina, M. F.'
'Pushcharovsky, D. Y.'
'Tillmanns, E.'

_publ_section_title
;Crystal chemistry of Rb-, Sr-, Ba-, Ca- and Pb-exchanged forms of natural
 hilairite Locality: Kirovskii mine, Khibiny alkaline complex, Kola Peninsula,
 Russia Note: sample was synthesized by cation exchange at 150 C
;
_journal_name_full 'European Journal of Mineralogy'
_journal_page_first 495
_journal_page_last 506
_journal_paper_doi 10.1127/0935-1221/2009/0021-1912
_journal_volume 21
_journal_year 2009
_chemical_compound_source 'Kirovskii  mine, Khibiny alkaline complex, Kola Peninsula, Russia'
_chemical_formula_sum 'H6 Na0.179 O11.85 Pb0.821 Si3 Zr'
_chemical_name_mineral Hilairite-(Pb)
_space_group_IT_number 146
_symmetry_space_group_name_Hall 'R 3'
_symmetry_space_group_name_H-M 'R 3 :H'
_cell_angle_alpha 90
_cell_angle_beta 90
_cell_angle_gamma 120
_cell_formula_units_Z 3
_cell_length_a 10.477
_cell_length_b 10.477
_cell_length_c 7.994
_cell_volume 759.921
_database_code_amcsd 0007285
_exptl_crystal_density_diffrn 3.575
_exptl_crystal_thermal_history 'synthesized by cation exchange at 150 C'
_cod_original_sg_symbol_H-M 'R 3'
_cod_original_formula_sum 'Pb.821 Na.179 Zr Si3 O11.85 H6'
_cod_database_code 9013839

loop_
_space_group_symop_operation_xyz
x,y,z
2/3+x,1/3+y,1/3+z
1/3+x,2/3+y,2/3+z
-y,x-y,z
2/3-y,1/3+x-y,1/3+z
1/3-y,2/3+x-y,2/3+z
-x+y,-x,z
2/3-x+y,1/3-x,1/3+z
1/3-x+y,2/3-x,2/3+z

loop_
_atom_site_label
_atom_site_fract_x
_atom_site_fract_y
_atom_site_fract_z
_atom_site_occupancy
_atom_site_U_iso_or_equiv
_atom_site_type_symbol
_atom_site_attached_hydrogens
Pb1a 0.00000 0.00000 0.64793 0.80100 0.02456 Pb 0
Na1a 0.00000 0.00000 0.64793 0.17900 0.02456 Na 0
Pb1b 0.00000 0.00000 0.45600 0.02000 0.01600 Pb 0
Zr 0.00000 0.00000 0.06932 1.00000 0.01090 Zr 0
Si 0.40987 0.41728 0.53671 1.00000 0.01320 Si 0
O1 0.09230 0.17720 0.89230 1.00000 0.01790 O 0
O2 -0.09230 -0.19130 0.20010 1.00000 0.01940 O 0
O3 0.66070 0.01820 0.02310 1.00000 0.02200 O 0
Wat 0.01270 0.24220 0.51700 0.95000 0.04600 O 2

loop_
_cod_changelog_entry_id
_cod_changelog_entry_author
_cod_changelog_entry_date
_cod_changelog_entry_text
1
;cod-tools version 3.8.0
Id: cif_guess_AMCSD_atom_types 9581 2023-05-17 12:35:41Z saulius
;
2023-05-18T11:42:35+03:00
;Derived atom types and hydrogen counts
from atom names that follow the AMCSD naming convention
(Wat == water, O-H == hydroxyl).
;

loop_
_cod_related_entry_id
_cod_related_entry_database
_cod_related_entry_code
1 AMCSD 0007285
